data_4350466
loop_
_publ_author_name
'Estrader, Marta'
'Ribas, Joan'
'Tangoulis, Vassilis'
'Solans, Xavier'
'Font-Bard\'ia, Merce'
'Maestro, Miguel'
'Diaz, Carmen'

_publ_section_title
;
 Synthesis, crystal structure, and magnetic studies of one-dimensional
 cyano-bridged Ln3+-Cr3+ complexes with bpy as a blocking ligand.
;
_journal_issue 20
_journal_name_full 'Inorganic chemistry'
_journal_page_first 8239
_journal_page_last 8250
_journal_paper_doi 10.1021/ic060942q
_journal_volume 45
_journal_year 2006
_chemical_formula_moiety 'C16 H16 Cr N8 Nd O4, 3/2 (C10 H8 N2), 7/2(H2 O)'
_chemical_formula_sum 'C31 H35 Cr N11 Nd O7.5'
_chemical_formula_weight 877.91
_space_group_IT_number 2
_space_group_name_Hall '-P 1'
_space_group_name_H-M_alt 'P -1'
_symmetry_cell_setting triclinic
_symmetry_space_group_name_H-M 'P -1'
_atom_sites_solution_hydrogens geom
_atom_sites_solution_primary direct
_atom_sites_solution_secondary difmap
_audit_creation_method SHELXL-97
_cell_angle_alpha 83.34(2)
_cell_angle_beta 83.31(2)
_cell_angle_gamma 65.48(2)
_cell_formula_units_Z 2
_cell_length_a 9.854(4)
_cell_length_b 10.858(3)
_cell_length_c 19.806(5)
_cell_measurement_temperature 293(2)
_cell_volume 1909.5(11)
_computing_structure_refinement 'SHELXL-97 (Sheldrick, 1997)'
_diffrn_ambient_temperature 293(2)
_diffrn_measured_fraction_theta_full 0.695
_diffrn_measured_fraction_theta_max 0.695
_diffrn_radiation_monochromator graphite
_diffrn_radiation_source 'fine-focus sealed tube'
_diffrn_radiation_type MoK\a
_diffrn_radiation_wavelength 0.71073
_diffrn_reflns_av_R_equivalents 0.0294
_diffrn_reflns_av_sigmaI/netI 0.0226
_diffrn_reflns_limit_h_max 11
_diffrn_reflns_limit_h_min -12
_diffrn_reflns_limit_k_max 13
_diffrn_reflns_limit_k_min -14
_diffrn_reflns_limit_l_max 24
_diffrn_reflns_limit_l_min -24
_diffrn_reflns_number 11542
_diffrn_reflns_theta_full 28.22
_diffrn_reflns_theta_max 28.22
_diffrn_reflns_theta_min 3.72
_exptl_absorpt_coefficient_mu 1.689
_exptl_absorpt_correction_T_max 0.85
_exptl_absorpt_correction_T_min 0.56
_exptl_absorpt_correction_type empirical
_exptl_crystal_colour yellow
_exptl_crystal_density_diffrn 1.518
_exptl_crystal_density_method 'not measured'
_exptl_crystal_description prism
_exptl_crystal_F_000 884
_exptl_crystal_size_max 0.35
_exptl_crystal_size_mid 0.30
_exptl_crystal_size_min 0.10
_refine_diff_density_max 0.668
_refine_diff_density_min -0.521
_refine_diff_density_rms 0.406
_refine_ls_extinction_coef 0.084(4)
_refine_ls_extinction_expression Fc^*^=kFc[1+0.001xFc^2^\l^3^/sin(2\q)]^-1/4^
_refine_ls_extinction_method SHELXL
_refine_ls_goodness_of_fit_ref 1.311
_refine_ls_hydrogen_treatment mixed
_refine_ls_matrix_type full
_refine_ls_number_parameters 524
_refine_ls_number_reflns 6539
_refine_ls_number_restraints 0
_refine_ls_restrained_S_all 1.311
_refine_ls_R_factor_all 0.0480
_refine_ls_R_factor_gt 0.0456
_refine_ls_shift/su_max 0.001
_refine_ls_shift/su_mean 0.000
_refine_ls_structure_factor_coef Fsqd
_refine_ls_weighting_details 'calc w=1/[\s^2^(Fo^2^)+(0.0975P)^2^+2.3133P] where P=(Fo^2^+2Fc^2^)/3'
_refine_ls_weighting_scheme calc
_refine_ls_wR_factor_gt 0.1409
_refine_ls_wR_factor_ref 0.1513
_reflns_number_gt 6353
_reflns_number_total 6539
_reflns_threshold_expression >2sigma(I)
_cod_data_source_file ic060942qsi20060630_104750.cif
_cod_data_source_block complex_4'
_cod_depositor_comments
;
The following automatic conversions were performed:

data item '_symmetry_cell_setting' value 'Triclinic' was changed to
'triclinic' in accordance with the
/home/saulius/struct/COD-crude-data/automatic-downloads/DataCite-retrospective/ACS/depositions/lib/dictionaries/cif_core.dic
dictionary named 'cif_core.dic' version 2.4.2 last updated on
2011-04-26.

Automatic conversion script
Id: cif_fix_values 6909 2019-04-08 15:41:33Z antanas 
;
_cod_original_sg_symbol_H-M P-1
_cod_database_code 4350466

loop_
_symmetry_equiv_pos_as_xyz
'x, y, z'
'-x, -y, -z'

loop_
_atom_site_label
_atom_site_type_symbol
_atom_site_fract_x
_atom_site_fract_y
_atom_site_fract_z
_atom_site_U_iso_or_equiv
_atom_site_adp_type
_atom_site_occupancy
_atom_site_symmetry_multiplicity
_atom_site_calc_flag
_atom_site_refinement_flags
Nd Nd 0.27835(2) 0.59001(2) 0.245641(9) 0.01756(17) Uani 1 1 d .
Cr Cr 0.72281(8) 0.04276(7) 0.22670(3) 0.0177(2) Uani 1 1 d .
O1 O 0.3158(4) 0.7810(4) 0.18052(18) 0.0298(8) Uani 1 1 d .
O2 O 0.2746(4) 0.5738(4) 0.12223(16) 0.0291(8) Uani 1 1 d .
O3 O 0.1334(4) 0.4578(4) 0.23457(16) 0.0259(7) Uani 1 1 d .
O4 O 0.2520(5) 0.4870(4) 0.35842(17) 0.0374(9) Uani 1 1 d .
N1 N 0.2391(5) 0.7614(4) 0.33681(19) 0.0283(9) Uani 1 1 d .
N2 N 0.5171(5) 0.5939(4) 0.28787(19) 0.0249(8) Uani 1 1 d .
N3 N 0.4693(5) 0.3496(5) 0.2296(2) 0.0290(9) Uani 1 1 d .
N4 N 0.4854(5) -0.0840(5) 0.2082(2) 0.0331(10) Uani 1 1 d .
N5 N 0.8007(6) 0.0790(5) 0.0650(2) 0.0396(11) Uani 1 1 d .
N6 N 0.9618(6) 0.1644(6) 0.2456(3) 0.0449(12) Uani 1 1 d .
N7 N 0.6616(7) 0.0025(6) 0.3895(2) 0.0518(14) Uani 1 1 d .
N8 N 1.0109(5) -0.2416(4) 0.2289(2) 0.0285(9) Uani 1 1 d .
N9 N 0.2365(5) 0.3506(5) 0.0874(2) 0.0285(9) Uani 1 1 d .
N10 N -0.0467(5) 0.5335(5) 0.1204(2) 0.0359(10) Uani 1 1 d .
N11 N 0.3071(6) 0.5436(5) 0.4838(2) 0.0418(11) Uani 1 1 d .
C1 C 0.1026(7) 0.8405(6) 0.3617(3) 0.0336(11) Uani 1 1 d .
C2 C 0.0734(8) 0.9371(6) 0.4077(3) 0.0438(14) Uani 1 1 d .
C3 C 0.1941(9) 0.9499(7) 0.4297(3) 0.0490(17) Uani 1 1 d .
H3 H 0.1795 1.0134 0.4606 0.059 Uiso 1 1 calc R
C4 C 0.3357(9) 0.8685(7) 0.4056(3) 0.0456(15) Uani 1 1 d .
H4 H 0.4178 0.8768 0.4202 0.055 Uiso 1 1 calc R
C5 C 0.3575(6) 0.7729(5) 0.3592(2) 0.0291(10) Uani 1 1 d .
C6 C 0.5093(6) 0.6814(5) 0.3330(2) 0.0287(10) Uani 1 1 d .
C7 C 0.6377(8) 0.6830(7) 0.3551(3) 0.0430(14) Uani 1 1 d .
H7 H 0.6304 0.7429 0.3867 0.052 Uiso 1 1 calc R
C8 C 0.7767(7) 0.5941(7) 0.3291(3) 0.0433(14) Uani 1 1 d .
H8 H 0.8637 0.5943 0.3429 0.052 Uiso 1 1 calc R
C9 C 0.7847(7) 0.5060(7) 0.2831(3) 0.0421(13) Uani 1 1 d .
C10 C 0.6520(6) 0.5096(6) 0.2638(3) 0.0334(11) Uani 1 1 d .
C11 C 0.5555(5) 0.2377(5) 0.2280(2) 0.0241(10) Uani 1 1 d .
C12 C 0.5728(5) -0.0410(5) 0.2138(2) 0.0241(9) Uani 1 1 d .
C13 C 0.7677(5) 0.0667(5) 0.1218(2) 0.0261(9) Uani 1 1 d .
C16 C 0.9019(5) -0.1440(5) 0.2265(2) 0.0236(9) Uani 1 1 d .
C14 C 0.8732(6) 0.1231(5) 0.2401(3) 0.0267(10) Uani 1 1 d .
C15 C 0.6848(6) 0.0167(5) 0.3313(2) 0.0298(10) Uani 1 1 d .
C17 C 0.3754(7) 0.2546(6) 0.0792(3) 0.0341(11) Uani 1 1 d .
H17 H 0.4548 0.2778 0.0832 0.041 Uiso 1 1 calc R
C18 C 0.4077(6) 0.1239(5) 0.0653(2) 0.0329(11) Uani 1 1 d .
H18 H 0.5064 0.0607 0.0602 0.039 Uiso 1 1 calc R
C19 C 0.2918(8) 0.0885(6) 0.0589(3) 0.0413(13) Uani 1 1 d .
C20 C 0.1459(7) 0.1859(6) 0.0675(3) 0.0383(12) Uani 1 1 d .
C21 C 0.1220(6) 0.3174(5) 0.0810(2) 0.0276(10) Uani 1 1 d .
C22 C -0.0317(6) 0.4268(6) 0.0879(2) 0.0309(10) Uani 1 1 d .
C23 C -0.1520(7) 0.4199(7) 0.0613(3) 0.0436(14) Uani 1 1 d .
H23 H -0.1390 0.3441 0.0394 0.052 Uiso 1 1 calc R
C24 C -0.2915(7) 0.5260(8) 0.0675(3) 0.0484(15) Uani 1 1 d .
H24 H -0.3741 0.5215 0.0513 0.058 Uiso 1 1 calc R
C25 C -0.3051(7) 0.6387(7) 0.0983(3) 0.0462(15) Uani 1 1 d .
H25 H -0.3960 0.7138 0.1016 0.055 Uiso 1 1 calc R
C26 C -0.1804(7) 0.6367(7) 0.1242(3) 0.0433(14) Uani 1 1 d .
H26 H -0.1903 0.7121 0.1456 0.052 Uiso 1 1 calc R
C27 C 0.1696(8) 0.6184(7) 0.5094(3) 0.0481(15) Uani 1 1 d .
H27 H 0.0893 0.6162 0.4898 0.058 Uiso 1 1 calc R
C28 C 0.1384(9) 0.6986(7) 0.5628(3) 0.0505(16) Uani 1 1 d .
H28 H 0.0402 0.7477 0.5794 0.061 Uiso 1 1 calc R
C29 C 0.2564(9) 0.7043(7) 0.5912(3) 0.0505(17) Uani 1 1 d .
C30 C 0.4017(9) 0.6272(7) 0.5661(3) 0.0426(14) Uani 1 1 d .
H30 H 0.4830 0.6306 0.5841 0.051 Uiso 1 1 calc R
C31 C 0.4230(7) 0.5453(5) 0.5137(2) 0.0339(12) Uani 1 1 d .
O1S O 0.1342(4) 0.8433(4) 0.07054(17) 0.0356(8) Uani 1 1 d .
O2S O 0.2234(5) 0.1849(4) 0.2602(2) 0.0368(9) Uani 1 1 d .
O3X O 0.3147(13) 0.2102(11) 0.3817(4) 0.048(2) Uani 0.50 1 d P
O3Y O 0.2111(13) 0.2664(10) 0.3901(5) 0.044(2) Uani 0.50 1 d P
O4S O 0.4162(11) 0.1150(10) 0.4840(4) 0.050(2) Uani 0.50 1 d P
O5S O 0.188(2) 0.248(2) 0.5185(8) 0.055(5) Uani 0.50 1 d P
H1 H 0.043(9) 0.832(8) 0.349(4) 0.05(2) Uiso 1 1 d .
H19 H 0.310(9) -0.002(8) 0.051(4) 0.05(2) Uiso 1 1 d .
H20 H 0.068(8) 0.172(6) 0.062(3) 0.035(16) Uiso 1 1 d .
H29 H 0.254(6) 0.763(6) 0.627(3) 0.025(13) Uiso 1 1 d .
H10 H 0.660(7) 0.434(6) 0.235(3) 0.032(15) Uiso 1 1 d .
H2 H -0.030(9) 1.000(8) 0.416(4) 0.050(19) Uiso 1 1 d .
H9 H 0.874(8) 0.449(7) 0.262(3) 0.039(17) Uiso 1 1 d .
H1A H 0.374(8) 0.819(7) 0.181(3) 0.040(18) Uiso 1 1 d .
H1B H 0.248(7) 0.830(7) 0.151(3) 0.030(14) Uiso 1 1 d .

loop_
_atom_site_aniso_label
_atom_site_aniso_U_11
_atom_site_aniso_U_22
_atom_site_aniso_U_33
_atom_site_aniso_U_23
_atom_site_aniso_U_13
_atom_site_aniso_U_12
Nd 0.0154(2) 0.0151(2) 0.0215(2) -0.00272(10) -0.00346(10) -0.00473(14)
Cr 0.0140(4) 0.0153(4) 0.0227(4) -0.0034(2) -0.0021(2) -0.0042(3)
O1 0.034(2) 0.030(2) 0.0352(17) 0.0063(13) -0.0120(15) -0.0226(18)
O2 0.038(2) 0.029(2) 0.0242(15) -0.0049(12) -0.0042(13) -0.0158(17)
O3 0.0200(16) 0.0260(19) 0.0332(16) -0.0033(12) -0.0036(12) -0.0101(15)
O4 0.056(2) 0.046(2) 0.0255(16) -0.0010(14) -0.0071(15) -0.036(2)
N1 0.031(2) 0.026(2) 0.0272(18) -0.0036(14) -0.0078(15) -0.0090(19)
N2 0.025(2) 0.026(2) 0.0285(18) 0.0016(14) -0.0087(15) -0.0141(19)
N3 0.0170(19) 0.024(3) 0.045(2) -0.0061(16) -0.0020(16) -0.006(2)
N4 0.032(2) 0.028(2) 0.044(2) 0.0032(17) -0.0128(18) -0.017(2)
N5 0.040(3) 0.051(3) 0.028(2) -0.0021(18) 0.0004(18) -0.020(2)
N6 0.036(3) 0.048(3) 0.059(3) -0.010(2) -0.005(2) -0.023(3)
N7 0.065(4) 0.066(4) 0.029(2) -0.003(2) 0.009(2) -0.035(3)
N8 0.023(2) 0.024(2) 0.038(2) -0.0060(15) -0.0070(16) -0.007(2)
N9 0.030(2) 0.030(2) 0.0279(19) -0.0030(15) -0.0019(16) -0.014(2)
N10 0.034(2) 0.038(3) 0.036(2) -0.0104(18) -0.0092(18) -0.012(2)
N11 0.056(3) 0.042(3) 0.029(2) 0.0005(17) -0.008(2) -0.020(3)
C1 0.033(3) 0.033(3) 0.029(2) -0.0083(19) -0.008(2) -0.006(3)
C2 0.061(4) 0.033(3) 0.033(3) -0.013(2) 0.004(2) -0.013(3)
C3 0.079(5) 0.035(3) 0.039(3) -0.020(2) 0.000(3) -0.026(4)
C4 0.061(4) 0.048(4) 0.041(3) -0.009(2) -0.008(3) -0.033(4)
C5 0.043(3) 0.022(3) 0.026(2) 0.0034(16) -0.0108(19) -0.016(2)
C6 0.034(3) 0.030(3) 0.032(2) 0.0068(17) -0.0132(19) -0.022(2)
C7 0.046(4) 0.043(4) 0.051(3) 0.003(2) -0.021(3) -0.026(3)
C8 0.034(3) 0.053(4) 0.056(3) 0.013(3) -0.019(2) -0.030(3)
C9 0.025(3) 0.050(4) 0.050(3) 0.009(2) -0.004(2) -0.018(3)
C10 0.025(2) 0.037(3) 0.039(3) 0.004(2) -0.0045(19) -0.015(2)
C11 0.022(2) 0.028(3) 0.027(2) -0.0070(16) -0.0027(16) -0.013(2)
C12 0.023(2) 0.018(2) 0.027(2) -0.0009(15) -0.0056(16) -0.003(2)
C13 0.023(2) 0.028(3) 0.028(2) -0.0029(17) -0.0012(17) -0.012(2)
C16 0.021(2) 0.024(3) 0.026(2) -0.0068(15) -0.0042(16) -0.007(2)
C14 0.024(2) 0.017(2) 0.039(3) -0.0021(17) -0.0101(19) -0.006(2)
C15 0.029(3) 0.026(3) 0.036(3) -0.0017(18) -0.0048(19) -0.012(2)
C17 0.034(3) 0.037(3) 0.032(2) -0.0044(19) -0.007(2) -0.013(3)
C18 0.038(3) 0.028(3) 0.030(2) -0.0047(17) -0.0058(19) -0.009(2)
C19 0.053(4) 0.028(3) 0.045(3) -0.012(2) -0.001(2) -0.017(3)
C20 0.041(3) 0.034(3) 0.047(3) -0.007(2) -0.003(2) -0.022(3)
C21 0.031(3) 0.031(3) 0.025(2) -0.0039(17) -0.0044(17) -0.016(2)
C22 0.032(3) 0.036(3) 0.027(2) -0.0008(18) -0.0078(18) -0.015(2)
C23 0.039(3) 0.044(4) 0.048(3) -0.005(2) -0.011(3) -0.015(3)
C24 0.035(3) 0.063(5) 0.049(3) 0.000(3) -0.015(3) -0.020(3)
C25 0.028(3) 0.057(4) 0.043(3) -0.007(3) -0.006(2) -0.005(3)
C26 0.038(3) 0.046(4) 0.044(3) -0.015(2) -0.008(2) -0.012(3)
C27 0.059(4) 0.052(4) 0.037(3) 0.000(2) -0.013(3) -0.024(3)
C28 0.063(4) 0.042(4) 0.040(3) 0.000(2) -0.002(3) -0.016(3)
C29 0.075(5) 0.036(4) 0.031(3) -0.008(2) -0.006(3) -0.011(3)
C30 0.063(4) 0.039(3) 0.033(3) -0.001(2) -0.014(3) -0.026(3)
C31 0.055(3) 0.032(3) 0.021(2) 0.0022(17) -0.006(2) -0.024(3)
O1S 0.036(2) 0.039(2) 0.0291(16) 0.0066(13) -0.0065(14) -0.0136(18)
O2S 0.032(2) 0.036(2) 0.051(2) -0.0045(16) -0.0068(16) -0.0203(19)
O3X 0.053(6) 0.048(6) 0.047(5) -0.006(4) 0.003(4) -0.027(5)
O3Y 0.054(6) 0.042(6) 0.052(5) 0.005(4) -0.010(4) -0.035(5)
O4S 0.053(5) 0.066(6) 0.031(4) 0.002(4) -0.003(3) -0.025(5)
O5S 0.041(9) 0.066(13) 0.037(8) -0.004(8) 0.007(7) -0.004(9)

loop_
_atom_type_symbol
_atom_type_description
_atom_type_scat_dispersion_real
_atom_type_scat_dispersion_imag
_atom_type_scat_source
C C 0.0033 0.0016 'International Tables Vol C Tables 4.2.6.8 and 6.1.1.4'
H H 0.0000 0.0000 'International Tables Vol C Tables 4.2.6.8 and 6.1.1.4'
Cr Cr 0.3209 0.6236 'International Tables Vol C Tables 4.2.6.8 and 6.1.1.4'
N N 0.0061 0.0033 'International Tables Vol C Tables 4.2.6.8 and 6.1.1.4'
Nd Nd -0.1943 3.0179 'International Tables Vol C Tables 4.2.6.8 and 6.1.1.4'
O O 0.0106 0.0060 'International Tables Vol C Tables 4.2.6.8 and 6.1.1.4'

loop_
_geom_angle_atom_site_label_1
_geom_angle_atom_site_label_2
_geom_angle_atom_site_label_3
_geom_angle
_geom_angle_site_symmetry_1
_geom_angle_site_symmetry_3
O4 Nd O3 74.34(12) . .
O4 Nd O1 145.06(12) . .
O3 Nd O1 135.83(11) . .
O4 Nd O2 144.69(12) . .
O3 Nd O2 72.88(11) . .
O1 Nd O2 70.21(12) . .
O4 Nd N3 80.66(14) . .
O3 Nd N3 74.31(13) . .
O1 Nd N3 119.63(14) . .
O2 Nd N3 78.25(13) . .
O4 Nd N8 101.60(15) . 1_465
O3 Nd N8 72.92(13) . 1_465
O1 Nd N8 78.06(14) . 1_465
O2 Nd N8 80.95(13) . 1_465
N3 Nd N8 145.09(13) . 1_465
O4 Nd N2 84.51(12) . .
O3 Nd N2 147.34(12) . .
O1 Nd N2 73.75(12) . .
O2 Nd N2 117.84(12) . .
N3 Nd N2 77.96(13) . .
N8 Nd N2 136.87(13) 1_465 .
O4 Nd N1 70.44(13) . .
O3 Nd N1 128.78(12) . .
O1 Nd N1 75.31(13) . .
O2 Nd N1 142.95(12) . .
N3 Nd N1 132.41(13) . .
N8 Nd N1 79.06(13) 1_465 .
N2 Nd N1 62.70(13) . .
C14 Cr C16 86.91(19) . .
C14 Cr C15 90.2(2) . .
C16 Cr C15 90.65(19) . .
C14 Cr C11 88.19(19) . .
C16 Cr C11 175.10(18) . .
C15 Cr C11 89.41(19) . .
C14 Cr C13 88.64(19) . .
C16 Cr C13 88.13(18) . .
C15 Cr C13 178.3(2) . .
C11 Cr C13 91.71(18) . .
C14 Cr C12 179.2(2) . .
C16 Cr C12 92.37(19) . .
C15 Cr C12 89.44(19) . .
C11 Cr C12 92.53(18) . .
C13 Cr C12 91.72(18) . .
Nd O1 H1A 136(5) . .
Nd O1 H1B 116(4) . .
H1A O1 H1B 107(6) . .
C1 N1 C5 118.1(4) . .
C1 N1 Nd 121.2(4) . .
C5 N1 Nd 120.7(3) . .
C10 N2 C6 118.1(4) . .
C10 N2 Nd 119.8(3) . .
C6 N2 Nd 122.0(3) . .
C11 N3 Nd 174.5(4) . .
C16 N8 Nd 163.5(4) . 1_645
C17 N9 C21 118.0(5) . .
C26 N10 C22 117.9(5) . .
C27 N11 C31 117.2(5) . .
N1 C1 C2 124.3(6) . .
N1 C1 H1 116(6) . .
C2 C1 H1 120(6) . .
C3 C2 C1 117.5(6) . .
C3 C2 H2 124(4) . .
C1 C2 H2 117(4) . .
C4 C3 C2 119.4(5) . .
C4 C3 H3 120.3 . .
C2 C3 H3 120.3 . .
C3 C4 C5 120.2(6) . .
C3 C4 H4 119.9 . .
C5 C4 H4 119.9 . .
N1 C5 C4 120.5(5) . .
N1 C5 C6 117.9(4) . .
C4 C5 C6 121.7(5) . .
N2 C6 C7 121.6(5) . .
N2 C6 C5 116.7(4) . .
C7 C6 C5 121.8(5) . .
C8 C7 C6 119.0(6) . .
C8 C7 H7 120.5 . .
C6 C7 H7 120.5 . .
C9 C8 C7 119.4(5) . .
C9 C8 H8 120.3 . .
C7 C8 H8 120.3 . .
C8 C9 C10 118.4(6) . .
C8 C9 H9 123(4) . .
C10 C9 H9 119(4) . .
N2 C10 C9 123.5(5) . .
N2 C10 H10 119(4) . .
C9 C10 H10 117(4) . .
N3 C11 Cr 175.3(4) . .
N4 C12 Cr 177.4(4) . .
N5 C13 Cr 175.9(4) . .
N8 C16 Cr 172.5(4) . .
N6 C14 Cr 177.0(5) . .
N7 C15 Cr 179.1(5) . .
N9 C17 C18 123.9(5) . .
N9 C17 H17 118.0 . .
C18 C17 H17 118.0 . .
C19 C18 C17 118.7(5) . .
C19 C18 H18 120.7 . .
C17 C18 H18 120.7 . .
C18 C19 C20 118.8(5) . .
C18 C19 H19 121(5) . .
C20 C19 H19 120(5) . .
C19 C20 C21 119.2(5) . .
C19 C20 H20 123(4) . .
C21 C20 H20 117(4) . .
N9 C21 C20 121.4(5) . .
N9 C21 C22 117.2(4) . .
C20 C21 C22 121.4(5) . .
N10 C22 C23 121.7(5) . .
N10 C22 C21 116.2(4) . .
C23 C22 C21 122.1(5) . .
C24 C23 C22 119.8(6) . .
C24 C23 H23 120.1 . .
C22 C23 H23 120.1 . .
C25 C24 C23 118.3(6) . .
C25 C24 H24 120.9 . .
C23 C24 H24 120.9 . .
C26 C25 C24 118.2(6) . .
C26 C25 H25 120.9 . .
C24 C25 H25 120.9 . .
N10 C26 C25 124.0(6) . .
N10 C26 H26 118.0 . .
C25 C26 H26 118.0 . .
N11 C27 C28 124.4(6) . .
N11 C27 H27 117.8 . .
C28 C27 H27 117.8 . .
C27 C28 C29 118.1(7) . .
C27 C28 H28 120.9 . .
C29 C28 H28 120.9 . .
C28 C29 C30 119.3(6) . .
C28 C29 H29 128(3) . .
C30 C29 H29 112(3) . .
C31 C30 C29 118.7(6) . .
C31 C30 H30 120.6 . .
C29 C30 H30 120.6 . .
N11 C31 C30 122.2(6) . .
N11 C31 C31 116.3(5) . 2_666
C30 C31 C31 121.5(7) . 2_666

loop_
_geom_bond_atom_site_label_1
_geom_bond_atom_site_label_2
_geom_bond_distance
_geom_bond_site_symmetry_2
Nd O4 2.415(3) .
Nd O3 2.449(3) .
Nd O1 2.451(3) .
Nd O2 2.476(3) .
Nd N3 2.536(4) .
Nd N8 2.542(4) 1_465
Nd N2 2.605(4) .
Nd N1 2.625(4) .
Cr C14 2.061(5) .
Cr C16 2.064(5) .
Cr C15 2.070(5) .
Cr C11 2.075(5) .
Cr C13 2.082(5) .
Cr C12 2.082(5) .
O1 H1A 0.84(8) .
O1 H1B 0.90(7) .
N1 C1 1.333(7) .
N1 C5 1.351(7) .
N2 C10 1.332(7) .
N2 C6 1.353(6) .
N3 C11 1.161(7) .
N4 C12 1.158(7) .
N5 C13 1.142(6) .
N6 C14 1.155(7) .
N7 C15 1.154(7) .
N8 C16 1.155(6) .
N8 Nd 2.542(4) 1_645
N9 C17 1.338(7) .
N9 C21 1.342(7) .
N10 C26 1.330(8) .
N10 C22 1.336(7) .
N11 C27 1.333(9) .
N11 C31 1.354(8) .
C1 C2 1.386(7) .
C1 H1 0.71(8) .
C2 C3 1.377(11) .
C2 H2 0.97(8) .
C3 C4 1.369(10) .
C3 H3 0.9300 .
C4 C5 1.401(7) .
C4 H4 0.9300 .
C5 C6 1.483(8) .
C6 C7 1.393(8) .
C7 C8 1.388(10) .
C7 H7 0.9300 .
C8 C9 1.369(10) .
C8 H8 0.9300 .
C9 C10 1.389(8) .
C9 H9 0.92(7) .
C10 H10 1.03(6) .
C17 C18 1.374(8) .
C17 H17 0.9300 .
C18 C19 1.370(9) .
C18 H18 0.9300 .
C19 C20 1.392(9) .
C19 H19 0.95(8) .
C20 C21 1.399(7) .
C20 H20 0.87(7) .
C21 C22 1.490(7) .
C22 C23 1.384(8) .
C23 C24 1.382(10) .
C23 H23 0.9300 .
C24 C25 1.381(10) .
C24 H24 0.9300 .
C25 C26 1.376(9) .
C25 H25 0.9300 .
C26 H26 0.9300 .
C27 C28 1.374(9) .
C27 H27 0.9300 .
C28 C29 1.375(11) .
C28 H28 0.9300 .
C29 C30 1.391(10) .
C29 H29 1.00(6) .
C30 C31 1.386(7) .
C30 H30 0.9300 .
C31 C31 1.503(12) 2_666
O3X O3Y 0.954(13) .
